data_7035129
loop_
_publ_author_name
'Cao, Xue-Li'
'Kong, Fang'
'He, Zhang-Zhen'
'Mao, Jiang-Gao'

_publ_section_title
;
 Structural and magnetic studies on three new mixed metal copper(ii)
 selenites and tellurites.
;
_journal_issue 25
_journal_name_full 'Dalton transactions (Cambridge, England : 2003)'
_journal_page_first 11420
_journal_page_last 11428
_journal_paper_doi 10.1039/c5dt01257k
_journal_volume 44
_journal_year 2015
_chemical_formula_sum 'Cu3 Hg2 O16 Te6'
_chemical_formula_weight 1613.40
_chemical_name_systematic
; 
 ? 
;
_space_group_IT_number 90
_symmetry_cell_setting tetragonal
_symmetry_space_group_name_Hall 'P 4ab 2ab'
_symmetry_space_group_name_H-M 'P 4 21 2'
_atom_sites_solution_hydrogens none
_atom_sites_solution_primary direct
_atom_sites_solution_secondary difmap
_audit_creation_method SHELXL-97
_cell_angle_alpha 90.00
_cell_angle_beta 90.00
_cell_angle_gamma 90.00
_cell_formula_units_Z 2
_cell_length_a 8.7073(6)
_cell_length_b 8.7073(6)
_cell_length_c 11.2931(14)
_cell_measurement_reflns_used 3083
_cell_measurement_temperature 293(2)
_cell_measurement_theta_max 27.4855
_cell_measurement_theta_min 2.9541
_cell_volume 856.21(14)
_computing_cell_refinement 'CrystalClear (Rigaku Inc., 2007)'
_computing_data_collection 'CrystalClear (Rigaku Inc., 2007)'
_computing_data_reduction 'CrystalClear (Rigaku Inc., 2007)'
_computing_structure_refinement 'SHELXL-97 (Sheldrick, 1997)'
_computing_structure_solution 'SHELXS-97 (Sheldrick, 1990)'
_diffrn_ambient_temperature 293(2)
_diffrn_measured_fraction_theta_full 0.984
_diffrn_measured_fraction_theta_max 0.984
_diffrn_measurement_device_type 'Saturn724 (2x2 bin mode)'
_diffrn_measurement_method CCD_Profile_fitting
_diffrn_radiation_monochromator graphite
_diffrn_radiation_source 'fine-focus sealed tube'
_diffrn_radiation_type MoK\a
_diffrn_radiation_wavelength 0.71073
_diffrn_reflns_av_R_equivalents 0.0936
_diffrn_reflns_av_sigmaI/netI 0.0616
_diffrn_reflns_limit_h_max 11
_diffrn_reflns_limit_h_min -11
_diffrn_reflns_limit_k_max 8
_diffrn_reflns_limit_k_min -11
_diffrn_reflns_limit_l_max 13
_diffrn_reflns_limit_l_min -14
_diffrn_reflns_number 7291
_diffrn_reflns_theta_full 27.48
_diffrn_reflns_theta_max 27.48
_diffrn_reflns_theta_min 2.95
_diffrn_standards_decay_% <1.0%
_exptl_absorpt_coefficient_mu 31.632
_exptl_absorpt_correction_T_max 1.0000
_exptl_absorpt_correction_T_min 0.7486
_exptl_absorpt_correction_type multi-scan
_exptl_crystal_colour dark
_exptl_crystal_density_diffrn 6.258
_exptl_crystal_density_method 'not measured'
_exptl_crystal_description brick
_exptl_crystal_F_000 1374
_exptl_crystal_size_max 0.32
_exptl_crystal_size_mid 0.18
_exptl_crystal_size_min 0.14
_refine_diff_density_max 2.026
_refine_diff_density_min -2.317
_refine_diff_density_rms 0.387
_refine_ls_abs_structure_details 'Flack H D (1983), Acta Cryst. A39, 876-881'
_refine_ls_abs_structure_Flack 0.025(16)
_refine_ls_extinction_method none
_refine_ls_goodness_of_fit_ref 1.039
_refine_ls_hydrogen_treatment none
_refine_ls_matrix_type full
_refine_ls_number_parameters 65
_refine_ls_number_reflns 991
_refine_ls_number_restraints 6
_refine_ls_restrained_S_all 1.037
_refine_ls_R_factor_all 0.0346
_refine_ls_R_factor_gt 0.0307
_refine_ls_shift/su_max 0.000
_refine_ls_shift/su_mean 0.000
_refine_ls_structure_factor_coef Fsqd
_refine_ls_weighting_details 'calc w=1/[\s^2^(Fo^2^)+(0.0194P)^2^+0.0000P] where P=(Fo^2^+2Fc^2^)/3'
_refine_ls_weighting_scheme calc
_refine_ls_wR_factor_gt 0.0730
_refine_ls_wR_factor_ref 0.0743
_reflns_number_gt 910
_reflns_number_total 991
_reflns_threshold_expression >2sigma(I)
_cod_data_source_file c5dt01257k2.cif
_cod_data_source_block Hg2Cu3(Te3O8)2
_cod_depositor_comments
;
The following automatic conversions were performed:

'_exptl_absorpt_correction_type' value 'Multi-scan' changed to
'multi-scan' according to
/usr/data/users/saulius/crontab/automatic-downloads/rss-feeds/RSC/lib/dictionaries/cif_core.dic
dictionary named 'cif_core.dic' version 2.4.2 from 2011-04-26.

Automatic conversion script
Id: cif_fix_values 3271 2015-04-21 07:52:19Z andrius 

 Adding full bibliography for 7035127--7035129.cif.
;
_cod_original_sg_symbol_H-M P42(1)2
_cod_database_code 7035129

loop_
_symmetry_equiv_pos_as_xyz
'x, y, z'
'-x, -y, z'
'-y+1/2, x+1/2, z'
'y+1/2, -x+1/2, z'
'-x+1/2, y+1/2, -z'
'x+1/2, -y+1/2, -z'
'y, x, -z'
'-y, -x, -z'

loop_
_atom_site_label
_atom_site_type_symbol
_atom_site_fract_x
_atom_site_fract_y
_atom_site_fract_z
_atom_site_U_iso_or_equiv
_atom_site_adp_type
_atom_site_occupancy
_atom_site_symmetry_multiplicity
_atom_site_calc_flag
_atom_site_refinement_flags
Hg1 Hg 0.10398(5) 0.10398(5) 0.5000 0.0198(2) Uani 1 2 d S
Cu1 Cu 0.5000 0.0000 0.3234(3) 0.0084(6) Uani 1 4 d S
Cu2 Cu 0.0000 0.5000 0.3952(3) 0.0090(6) Uani 1 4 d S
Cu3 Cu 0.5000 0.0000 0.0534(3) 0.0095(6) Uani 1 4 d S
Te1 Te 0.28201(10) 0.29727(10) 0.26971(7) 0.01013(19) Uani 1 1 d .
Te2 Te 0.17456(8) 0.17456(8) 0.0000 0.0105(2) Uani 1 2 d S
O1 O 0.3002(10) 0.0949(10) 0.3218(9) 0.014(2) Uani 1 1 d .
O2 O 0.1128(10) 0.2606(10) 0.1687(9) 0.015(2) Uani 1 1 d U
O3 O 0.1510(11) 0.3399(11) 0.3996(8) 0.0146(19) Uani 1 1 d .
O4 O 0.3759(10) 0.1821(10) 0.0625(8) 0.013(2) Uani 1 1 d .

loop_
_atom_site_aniso_label
_atom_site_aniso_U_11
_atom_site_aniso_U_22
_atom_site_aniso_U_33
_atom_site_aniso_U_23
_atom_site_aniso_U_13
_atom_site_aniso_U_12
Hg1 0.0198(3) 0.0198(3) 0.0197(4) -0.0007(4) 0.0007(4) -0.0086(3)
Cu1 0.0085(9) 0.0085(9) 0.0082(15) 0.000 0.000 0.000
Cu2 0.0088(10) 0.0088(10) 0.0092(16) 0.000 0.000 0.000
Cu3 0.0100(10) 0.0100(10) 0.0085(15) 0.000 0.000 0.000
Te1 0.0090(5) 0.0097(5) 0.0117(4) 0.0012(3) 0.0007(3) 0.0010(3)
Te2 0.0105(3) 0.0105(3) 0.0104(5) 0.0006(5) -0.0006(5) -0.0003(4)
O1 0.010(5) 0.007(4) 0.025(5) -0.002(4) -0.001(4) -0.002(3)
O2 0.011(3) 0.019(3) 0.014(3) -0.001(3) -0.001(2) 0.000(2)
O3 0.013(5) 0.019(5) 0.012(5) -0.003(4) 0.004(4) 0.007(4)
O4 0.013(5) 0.011(5) 0.015(5) -0.001(4) -0.007(4) 0.003(4)

loop_
_atom_type_symbol
_atom_type_description
_atom_type_scat_dispersion_real
_atom_type_scat_dispersion_imag
_atom_type_scat_source
O O 0.0106 0.0060 'International Tables Vol C Tables 4.2.6.8 and 6.1.1.4'
Te Te -0.5308 1.6751 'International Tables Vol C Tables 4.2.6.8 and 6.1.1.4'
Cu Cu 0.3201 1.2651 'International Tables Vol C Tables 4.2.6.8 and 6.1.1.4'
Hg Hg -2.3894 9.2266 'International Tables Vol C Tables 4.2.6.8 and 6.1.1.4'

loop_
_geom_angle_atom_site_label_1
_geom_angle_atom_site_label_2
_geom_angle_atom_site_label_3
_geom_angle
_geom_angle_site_symmetry_1
_geom_angle_site_symmetry_3
O3 Hg1 O3 86.0(5) 7_556 .
O3 Hg1 Hg1 137.0(2) 7_556 2
O3 Hg1 Hg1 137.0(2) . 2
O3 Hg1 O1 63.4(3) 7_556 7_556
O3 Hg1 O1 79.1(3) . 7_556
Hg1 Hg1 O1 115.85(19) 2 7_556
O3 Hg1 O1 79.1(3) 7_556 .
O3 Hg1 O1 63.4(3) . .
Hg1 Hg1 O1 115.85(19) 2 .
O1 Hg1 O1 128.3(4) 7_556 .
O1 Cu1 O1 178.9(7) 4 3_545
O1 Cu1 O1 89.994(7) 4 .
O1 Cu1 O1 89.994(7) 3_545 .
O1 Cu1 O1 89.994(7) 4 2_655
O1 Cu1 O1 89.994(7) 3_545 2_655
O1 Cu1 O1 178.9(7) . 2_655
O1 Cu1 Cu3 89.4(3) 4 .
O1 Cu1 Cu3 89.4(3) 3_545 .
O1 Cu1 Cu3 89.4(3) . .
O1 Cu1 Cu3 89.4(3) 2_655 .
O3 Cu2 O3 177.0(6) 3 4_455
O3 Cu2 O3 89.962(16) 3 .
O3 Cu2 O3 89.962(15) 4_455 .
O3 Cu2 O3 89.962(15) 3 2_565
O3 Cu2 O3 89.962(16) 4_455 2_565
O3 Cu2 O3 177.0(6) . 2_565
O4 Cu3 O4 173.9(6) 3_545 4
O4 Cu3 O4 89.84(3) 3_545 2_655
O4 Cu3 O4 89.84(3) 4 2_655
O4 Cu3 O4 89.84(3) 3_545 .
O4 Cu3 O4 89.84(3) 4 .
O4 Cu3 O4 173.9(6) 2_655 .
O4 Cu3 Cu1 86.9(3) 3_545 .
O4 Cu3 Cu1 86.9(3) 4 .
O4 Cu3 Cu1 86.9(3) 2_655 .
O4 Cu3 Cu1 86.9(3) . .
O1 Te1 O2 95.6(4) . .
O1 Te1 O3 89.5(4) . .
O2 Te1 O3 91.8(4) . .
O4 Te2 O4 94.3(5) . 7
O4 Te2 O2 83.5(4) . .
O4 Te2 O2 90.9(4) 7 .
O4 Te2 O2 90.9(4) . 7
O4 Te2 O2 83.5(4) 7 7
O2 Te2 O2 171.9(5) . 7
Te1 O1 Cu1 119.0(5) . .
Te1 O1 Hg1 99.0(4) . .
Cu1 O1 Hg1 126.1(5) . .
Te1 O2 Te2 113.9(4) . .
Te1 O3 Cu2 122.4(5) . .
Te1 O3 Hg1 107.6(4) . .
Cu2 O3 Hg1 121.5(4) . .
Te2 O4 Cu3 118.2(5) . .

loop_
_geom_bond_atom_site_label_1
_geom_bond_atom_site_label_2
_geom_bond_distance
_geom_bond_site_symmetry_2
Hg1 O3 2.382(10) 7_556
Hg1 O3 2.382(10) .
Hg1 Hg1 2.5609(13) 2
Hg1 O1 2.641(10) 7_556
Hg1 O1 2.641(10) .
Cu1 O1 1.926(9) 4
Cu1 O1 1.926(8) 3_545
Cu1 O1 1.926(8) .
Cu1 O1 1.926(8) 2_655
Cu1 Cu3 3.050(5) .
Cu2 O3 1.917(8) 3
Cu2 O3 1.917(8) 4_455
Cu2 O3 1.917(8) .
Cu2 O3 1.917(8) 2_565
Cu3 O4 1.922(9) 3_545
Cu3 O4 1.922(9) 4
Cu3 O4 1.922(9) 2_655
Cu3 O4 1.922(9) .
Te1 O1 1.865(9) .
Te1 O2 1.891(9) .
Te1 O3 1.895(8) .
Te2 O4 1.891(8) .
Te2 O4 1.891(8) 7
Te2 O2 2.117(10) .
Te2 O2 2.117(10) 7
